data_9015792
loop_
_publ_author_name
'Ouchetto, K.'
'Archaimbault, F.'
'Choisnet, J.'
'Et-Tabirou M'

_publ_section_title
;
 New ordered and distorted perovskites: the mixed platinates Ln2 M Pt O6
 (Ln = La, Pr, Nd, Sm, Eu, Gd; M = Mg, Co, Ni, Zn)
 _cod_database_code 1001828
;
_journal_name_full 'Materials Chemistry and Physics'
_journal_page_first 117
_journal_page_last 124
_journal_paper_doi 10.1016/S0254-0584(97)80279-9
_journal_volume 51
_journal_year 1997
_chemical_formula_sum 'Co0.5 Nd O3 Pt0.5'
_space_group_IT_number 14
_symmetry_space_group_name_Hall '-P 2yn'
_symmetry_space_group_name_H-M 'P 1 21/n 1'
_cell_angle_alpha 90
_cell_angle_beta 90.
_cell_angle_gamma 90
_cell_length_a 5.4416
_cell_length_b 5.6975
_cell_length_c 7.7495
_cell_formula_units_Z 4
_cell_volume 240.262
_database_code_amcsd 0014215
_exptl_crystal_density_diffrn 8.826
_cod_duplicate_entry 1001828
_cod_original_formula_sum 'Nd (Co.5 Pt.5) O3'
_cod_database_code 9015792
_amcsd_formula_title 'Co Nd2 O6 Pt'

loop_
_space_group_symop_operation_xyz
x,y,z
1/2+x,1/2-y,1/2+z
1/2-x,1/2+y,1/2-z
-x,-y,-z

loop_
_atom_site_label
_atom_site_fract_x
_atom_site_fract_y
_atom_site_fract_z
_atom_site_occupancy
Nd1 0.50900 0.57060 0.25070 1.00000
Co1 0.50000 0.00000 0.00000 0.96000
Pt1 0.50000 0.00000 0.00000 0.04000
Co2 0.00000 0.50000 0.00000 0.04000
Pt2 0.00000 0.50000 0.00000 0.96000
O1 0.19400 0.21200 0.95100 1.00000
O2 0.29400 0.70200 0.94100 1.00000
O3 0.38900 0.96500 0.25600 1.00000

loop_
_cod_related_entry_id
_cod_related_entry_database
_cod_related_entry_code
1 AMCSD 0014215
